data_4088514
loop_
_publ_author_name
'Mikhaylov, Vladimir N.'
'Sorokoumov, Viktor N.'
'Korvinson, Kirill A.'
'Novikov, Alexander S.'
'Balova, Irina A.'

_publ_section_title
;
 Synthesis and Simple Immobilization of Palladium(II) Acyclic
 Diaminocarbene Complexes on Polystyrene Support as Efficient Catalysts
 for Sonogashira and Suzuki--Miyaura Cross-Coupling
;
_journal_issue 11
_journal_name_full Organometallics
_journal_page_first 1684
_journal_paper_doi 10.1021/acs.organomet.6b00144
_journal_volume 35
_journal_year 2016
_chemical_formula_moiety 'C18 H22 Cl2 N2 Pd'
_chemical_formula_sum 'C18 H22 Cl2 N2 Pd'
_chemical_formula_weight 443.68
_space_group_crystal_system orthorhombic
_space_group_IT_number 61
_space_group_name_Hall '-P 2ac 2ab'
_space_group_name_H-M_alt 'P b c a'
_atom_sites_solution_hydrogens geom
_atom_sites_solution_primary direct
_atom_sites_solution_secondary difmap
_audit_creation_date 2015-01-12
_audit_creation_method
;
  Olex2 1.2-ac2
  (compiled 2012.03.27 svn.r2268, GUI svn.r4156)
;
_cell_angle_alpha 90.00
_cell_angle_beta 90.00
_cell_angle_gamma 90.00
_cell_formula_units_Z 8
_cell_length_a 11.2800(5)
_cell_length_b 17.6520(8)
_cell_length_c 19.0498(6)
_cell_measurement_reflns_used 4876
_cell_measurement_temperature 100(2)
_cell_measurement_theta_max 29.1180
_cell_measurement_theta_min 3.6020
_cell_volume 3793.1(3)
_computing_cell_refinement
;
CrysAlisPro, Agilent Technologies,
Version 1.171.36.32 (release 02-08-2013 CrysAlis171 .NET)
(compiled Aug  2 2013,16:46:58)
;
_computing_data_collection
;
CrysAlisPro, Agilent Technologies,
Version 1.171.36.32 (release 02-08-2013 CrysAlis171 .NET)
(compiled Aug  2 2013,16:46:58)
;
_computing_data_reduction
;
CrysAlisPro, Agilent Technologies,
Version 1.171.36.32 (release 02-08-2013 CrysAlis171 .NET)
(compiled Aug  2 2013,16:46:58)
;
_computing_molecular_graphics
;
O. V. Dolomanov, L. J. Bourhis, R. J. Gildea, J. A. K. Howard and H. Puschmann,
OLEX2: a complete structure solution, refinement and analysis program.
J. Appl. Cryst. (2009). 42, 339-341.
;
_computing_publication_material
;
O. V. Dolomanov, L. J. Bourhis, R. J. Gildea, J. A. K. Howard and H. Puschmann,
OLEX2: a complete structure solution, refinement and analysis program.
J. Appl. Cryst. (2009). 42, 339-341.
;
_computing_structure_refinement
;
SHELXL, G.M. Sheldrick, Acta Cryst.
(2008). A64, 112-122
;
_computing_structure_solution
;
SHELXS, G.M. Sheldrick, Acta Cryst.
(2008). A64, 112-122
;
_diffrn_ambient_temperature 100(2)
_diffrn_detector_area_resol_mean 16.2096
_diffrn_measured_fraction_theta_full 0.9977
_diffrn_measured_fraction_theta_max 0.9977
_diffrn_measurement_details
;
#__ type_ start__ end____ width___ exp.time_
  1 omega  -21.00   14.00   1.0000   10.0000
omega____ theta____ kappa____ phi______ frames
    -      -17.8777  -99.0000  150.0000 35

#__ type_ start__ end____ width___ exp.time_
  2 omega  -84.00   -2.00   1.0000   10.0000
omega____ theta____ kappa____ phi______ frames
    -      -17.8777  -57.0000  -30.0000 82

#__ type_ start__ end____ width___ exp.time_
  3 omega    6.00   47.00   1.0000   10.0000
omega____ theta____ kappa____ phi______ frames
    -       18.9714    0.0000    0.0000 41

#__ type_ start__ end____ width___ exp.time_
  4 omega  -19.00   50.00   1.0000   10.0000
omega____ theta____ kappa____ phi______ frames
    -      -17.8777   57.0000    0.0000 69

#__ type_ start__ end____ width___ exp.time_
  5 omega   35.00   60.00   1.0000   10.0000
omega____ theta____ kappa____ phi______ frames
    -       18.9714  178.0000  -90.0000 25
;
_diffrn_measurement_device_type 'Xcalibur, Eos'
_diffrn_measurement_method '\w scans'
_diffrn_orient_matrix_UB_11 0.0067235000
_diffrn_orient_matrix_UB_12 -0.0071798000
_diffrn_orient_matrix_UB_13 0.0364164000
_diffrn_orient_matrix_UB_21 -0.0255487000
_diffrn_orient_matrix_UB_22 0.0357586000
_diffrn_orient_matrix_UB_23 0.0077001000
_diffrn_orient_matrix_UB_31 -0.0570637000
_diffrn_orient_matrix_UB_32 -0.0168685000
_diffrn_orient_matrix_UB_33 0.0008697000
_diffrn_radiation_monochromator graphite
_diffrn_radiation_type 'Mo K\a'
_diffrn_radiation_wavelength 0.7107
_diffrn_reflns_av_R_equivalents 0.0393
_diffrn_reflns_av_unetI/netI 0.0376
_diffrn_reflns_limit_h_max 14
_diffrn_reflns_limit_h_min -12
_diffrn_reflns_limit_k_max 22
_diffrn_reflns_limit_k_min -18
_diffrn_reflns_limit_l_max 23
_diffrn_reflns_limit_l_min -24
_diffrn_reflns_number 18129
_diffrn_reflns_theta_full 27.50
_diffrn_reflns_theta_max 27.50
_diffrn_reflns_theta_min 2.54
_diffrn_source 'Enhance (Mo) X-ray Source'
_exptl_absorpt_coefficient_mu 1.260
_exptl_absorpt_correction_T_max 1.00000
_exptl_absorpt_correction_T_min 0.64890
_exptl_absorpt_correction_type multi-scan
_exptl_absorpt_process_details
;
CrysAlisPro, Agilent Technologies,
Version 1.171.36.32 (release 02-08-2013 CrysAlis171 .NET)
(compiled Aug  2 2013,16:46:58)
Empirical absorption correction using spherical harmonics,
 implemented in SCALE3 ABSPACK scaling algorithm.
;
_exptl_crystal_colour yellow
_exptl_crystal_density_diffrn 1.554
_exptl_crystal_density_method 'not measured'
_exptl_crystal_description prizm
_exptl_crystal_F_000 1792
_exptl_crystal_size_max 0.22
_exptl_crystal_size_mid 0.16
_exptl_crystal_size_min 0.10
_refine_diff_density_max 0.624
_refine_diff_density_min -0.611
_refine_diff_density_rms 0.091
_refine_ls_extinction_method none
_refine_ls_goodness_of_fit_ref 1.067
_refine_ls_hydrogen_treatment mixed
_refine_ls_matrix_type full
_refine_ls_number_parameters 211
_refine_ls_number_reflns 4299
_refine_ls_number_restraints 0
_refine_ls_restrained_S_all 1.067
_refine_ls_R_factor_all 0.0413
_refine_ls_R_factor_gt 0.0291
_refine_ls_shift/su_max 0.003
_refine_ls_shift/su_mean 0.000
_refine_ls_structure_factor_coef Fsqd
_refine_ls_weighting_details 'calc w=1/[\s^2^(Fo^2^)+(0.0190P)^2^+2.9327P] where P=(Fo^2^+2Fc^2^)/3'
_refine_ls_weighting_scheme calc
_refine_ls_wR_factor_gt 0.0586
_refine_ls_wR_factor_ref 0.0646
_reflns_number_gt 3486
_reflns_number_total 4299
_reflns_threshold_expression >2sigma(I)
_cod_data_source_file om6b00144_si_002.cif
_cod_data_source_block pdnh2
_cod_database_code 4088514
_chemical_oxdiff_formula 'pd1 cl2 n3 c13 h10'
_reflns_odcompleteness_completeness 99.77
_reflns_odcompleteness_iscentric 1
_reflns_odcompleteness_theta 26.32

loop_
_space_group_symop_id
_space_group_symop_operation_xyz
1 'x, y, z'
2 '-x+1/2, -y, z+1/2'
3 'x+1/2, -y+1/2, -z'
4 '-x, y+1/2, -z+1/2'
5 '-x, -y, -z'
6 'x-1/2, y, -z-1/2'
7 '-x-1/2, y-1/2, z'
8 'x, -y-1/2, z-1/2'

loop_
_atom_site_label
_atom_site_type_symbol
_atom_site_fract_x
_atom_site_fract_y
_atom_site_fract_z
_atom_site_U_iso_or_equiv
_atom_site_adp_type
_atom_site_occupancy
_atom_site_symmetry_multiplicity
_atom_site_calc_flag
_atom_site_refinement_flags
Pd1 Pd 0.355903(17) 0.082604(11) 0.509263(9) 0.01271(7) Uani 1 1 d .
Cl1 Cl 0.50182(6) 0.07974(4) 0.59322(3) 0.01814(14) Uani 1 1 d .
Cl2 Cl 0.21436(6) 0.07804(4) 0.42288(3) 0.01928(14) Uani 1 1 d .
C1 C 0.2424(2) 0.06338(14) 0.58343(12) 0.0160(5) Uani 1 1 d .
N2 N 0.48065(19) 0.10679(12) 0.43253(10) 0.0172(5) Uani 1 1 d .
H2A H 0.5334 0.0685 0.4315 0.021 Uiso 1 1 calc R
H2B H 0.4435 0.1074 0.3907 0.021 Uiso 1 1 calc R
C18 C 0.3583(2) 0.25057(16) 0.40756(12) 0.0183(6) Uani 1 1 d .
H18 H 0.3334 0.2091 0.3813 0.022 Uiso 1 1 calc R
C7 C 0.6386(2) 0.19075(14) 0.38183(13) 0.0163(5) Uani 1 1 d .
C8 C 0.7432(2) 0.22782(15) 0.39824(13) 0.0188(6) Uani 1 1 d .
H8 H 0.7580 0.2420 0.4444 0.023 Uiso 1 1 calc R
C11 C 0.7007(2) 0.18550(15) 0.26037(13) 0.0225(6) Uani 1 1 d .
H11 H 0.6863 0.1710 0.2142 0.027 Uiso 1 1 calc R
C2 C 0.1185(2) 0.04774(15) 0.69789(12) 0.0168(6) Uani 1 1 d .
C17 C 0.2892(2) 0.31494(16) 0.40958(14) 0.0235(6) Uani 1 1 d .
H17 H 0.2182 0.3164 0.3848 0.028 Uiso 1 1 calc R
N1 N 0.18334(19) 0.05445(12) 0.63141(10) 0.0165(5) Uani 1 1 d .
C13 C 0.4643(2) 0.24683(14) 0.44404(12) 0.0132(5) Uani 1 1 d .
C16 C 0.3243(2) 0.37697(16) 0.44789(15) 0.0250(6) Uani 1 1 d .
H16 H 0.2775 0.4203 0.4488 0.030 Uiso 1 1 calc R
C14 C 0.4996(2) 0.30946(16) 0.48378(13) 0.0218(6) Uani 1 1 d .
H14 H 0.5698 0.3077 0.5094 0.026 Uiso 1 1 calc R
C15 C 0.4297(3) 0.37472(16) 0.48506(15) 0.0267(7) Uani 1 1 d .
H15 H 0.4539 0.4167 0.5109 0.032 Uiso 1 1 calc R
C10 C 0.8048(2) 0.22308(15) 0.27759(13) 0.0210(6) Uani 1 1 d .
H10 H 0.8602 0.2342 0.2429 0.025 Uiso 1 1 calc R
C12 C 0.6183(2) 0.16971(15) 0.31248(13) 0.0188(6) Uani 1 1 d .
H12 H 0.5484 0.1447 0.3008 0.023 Uiso 1 1 calc R
C9 C 0.8259(2) 0.24402(16) 0.34675(13) 0.0230(6) Uani 1 1 d .
H9 H 0.8958 0.2690 0.3585 0.028 Uiso 1 1 calc R
C6 C 0.5473(2) 0.17888(14) 0.43991(12) 0.0165(6) Uani 1 1 d .
H6 H 0.5907 0.1764 0.4844 0.020 Uiso 1 1 calc R
C3 C 0.0512(2) 0.12136(15) 0.70854(13) 0.0219(6) Uani 1 1 d .
H3A H 0.1062 0.1628 0.7104 0.033 Uiso 1 1 calc R
H3B H 0.0075 0.1190 0.7517 0.033 Uiso 1 1 calc R
H3C H -0.0028 0.1289 0.6702 0.033 Uiso 1 1 calc R
C5 C 0.2115(2) 0.03539(18) 0.75476(13) 0.0286(7) Uani 1 1 d .
H5A H 0.2557 -0.0098 0.7446 0.043 Uiso 1 1 calc R
H5B H 0.1731 0.0302 0.7995 0.043 Uiso 1 1 calc R
H5C H 0.2644 0.0780 0.7560 0.043 Uiso 1 1 calc R
C4 C 0.0356(3) -0.01970(16) 0.69108(15) 0.0290(7) Uani 1 1 d .
H4A H -0.0183 -0.0113 0.6529 0.043 Uiso 1 1 calc R
H4B H -0.0085 -0.0258 0.7338 0.043 Uiso 1 1 calc R
H4C H 0.0811 -0.0646 0.6822 0.043 Uiso 1 1 calc R

loop_
_atom_site_aniso_label
_atom_site_aniso_U_11
_atom_site_aniso_U_22
_atom_site_aniso_U_33
_atom_site_aniso_U_23
_atom_site_aniso_U_13
_atom_site_aniso_U_12
Pd1 0.01405(11) 0.01117(11) 0.01291(9) 0.00052(7) 0.00247(7) -0.00034(8)
Cl1 0.0183(3) 0.0185(3) 0.0176(3) 0.0009(3) -0.0019(2) 0.0003(3)
Cl2 0.0204(3) 0.0190(3) 0.0185(3) -0.0002(3) -0.0023(2) -0.0010(3)
C1 0.0164(14) 0.0146(13) 0.0169(12) 0.0010(10) -0.0036(10) -0.0049(11)
N2 0.0199(12) 0.0149(12) 0.0167(10) 0.0013(9) 0.0041(9) -0.0009(10)
C18 0.0218(14) 0.0191(14) 0.0141(11) 0.0022(11) 0.0007(10) -0.0029(12)
C7 0.0190(14) 0.0121(13) 0.0176(12) 0.0022(10) 0.0044(10) 0.0032(11)
C8 0.0197(14) 0.0198(15) 0.0169(11) -0.0005(11) 0.0004(10) 0.0009(12)
C11 0.0282(16) 0.0239(15) 0.0153(12) -0.0021(11) 0.0049(11) -0.0001(13)
C2 0.0157(14) 0.0217(15) 0.0131(11) 0.0035(10) 0.0044(10) -0.0023(12)
C17 0.0215(16) 0.0249(16) 0.0240(13) 0.0083(12) 0.0050(11) 0.0010(13)
N1 0.0165(11) 0.0166(12) 0.0164(10) 0.0025(9) 0.0011(9) -0.0004(10)
C13 0.0158(13) 0.0107(12) 0.0129(11) 0.0017(10) 0.0053(9) -0.0010(11)
C16 0.0243(16) 0.0165(15) 0.0340(15) 0.0054(12) 0.0124(12) 0.0043(13)
C14 0.0184(15) 0.0232(16) 0.0239(13) -0.0036(12) 0.0027(11) -0.0028(12)
C15 0.0322(17) 0.0160(15) 0.0319(15) -0.0067(12) 0.0088(13) -0.0063(13)
C10 0.0219(15) 0.0200(14) 0.0210(12) 0.0018(11) 0.0096(11) 0.0007(12)
C12 0.0182(14) 0.0143(14) 0.0239(13) -0.0039(11) 0.0018(11) -0.0032(11)
C9 0.0186(14) 0.0255(16) 0.0250(13) 0.0025(12) 0.0008(11) -0.0020(13)
C6 0.0193(14) 0.0140(13) 0.0162(12) -0.0027(10) 0.0002(10) -0.0017(11)
C3 0.0258(16) 0.0213(15) 0.0186(12) 0.0035(11) 0.0045(11) 0.0036(13)
C5 0.0236(16) 0.0429(19) 0.0193(13) 0.0033(13) -0.0009(11) 0.0100(14)
C4 0.0273(17) 0.0238(16) 0.0357(15) 0.0006(13) 0.0080(13) -0.0088(13)

loop_
_atom_type_symbol
_atom_type_description
_atom_type_scat_dispersion_real
_atom_type_scat_dispersion_imag
_atom_type_scat_source
C C 0.0033 0.0016 'International Tables Vol C Tables 4.2.6.8 and 6.1.1.4'
H H 0.0000 0.0000 'International Tables Vol C Tables 4.2.6.8 and 6.1.1.4'
N N 0.0061 0.0033 'International Tables Vol C Tables 4.2.6.8 and 6.1.1.4'
Cl Cl 0.1484 0.1585 'International Tables Vol C Tables 4.2.6.8 and 6.1.1.4'
Pd Pd -0.9988 1.0072 'International Tables Vol C Tables 4.2.6.8 and 6.1.1.4'

loop_
_geom_angle_atom_site_label_1
_geom_angle_atom_site_label_2
_geom_angle_atom_site_label_3
_geom_angle
Cl2 Pd1 Cl1 176.32(2)
C1 Pd1 Cl1 87.82(7)
C1 Pd1 Cl2 93.27(7)
C1 Pd1 N2 177.54(9)
N2 Pd1 Cl1 90.52(6)
N2 Pd1 Cl2 88.50(6)
N1 C1 Pd1 173.6(2)
Pd1 N2 H2A 108.1
Pd1 N2 H2B 108.1
H2A N2 H2B 107.3
C6 N2 Pd1 116.97(15)
C6 N2 H2A 108.1
C6 N2 H2B 108.1
C17 C18 H18 119.5
C17 C18 C13 120.9(3)
C13 C18 H18 119.5
C8 C7 C12 118.7(2)
C8 C7 C6 118.4(2)
C12 C7 C6 122.7(2)
C7 C8 H8 119.6
C9 C8 C7 120.8(2)
C9 C8 H8 119.6
C10 C11 H11 120.2
C10 C11 C12 119.6(2)
C12 C11 H11 120.2
N1 C2 C3 107.2(2)
N1 C2 C5 106.3(2)
N1 C2 C4 107.2(2)
C3 C2 C5 111.8(2)
C3 C2 C4 112.0(2)
C4 C2 C5 111.9(2)
C18 C17 H17 119.7
C16 C17 C18 120.5(3)
C16 C17 H17 119.7
C1 N1 C2 173.1(2)
C18 C13 C14 118.7(2)
C18 C13 C6 122.9(2)
C14 C13 C6 118.3(2)
C17 C16 H16 120.1
C17 C16 C15 119.8(3)
C15 C16 H16 120.1
C13 C14 H14 120.0
C15 C14 C13 120.0(3)
C15 C14 H14 120.0
C16 C15 C14 120.0(3)
C16 C15 H15 120.0
C14 C15 H15 120.0
C11 C10 H10 120.1
C11 C10 C9 119.8(2)
C9 C10 H10 120.1
C7 C12 H12 119.5
C11 C12 C7 121.0(2)
C11 C12 H12 119.5
C8 C9 C10 120.1(3)
C8 C9 H9 119.9
C10 C9 H9 119.9
N2 C6 C7 113.0(2)
N2 C6 C13 111.6(2)
N2 C6 H6 107.3
C7 C6 H6 107.3
C13 C6 C7 110.1(2)
C13 C6 H6 107.3
C2 C3 H3A 109.5
C2 C3 H3B 109.5
C2 C3 H3C 109.5
H3A C3 H3B 109.5
H3A C3 H3C 109.5
H3B C3 H3C 109.5
C2 C5 H5A 109.5
C2 C5 H5B 109.5
C2 C5 H5C 109.5
H5A C5 H5B 109.5
H5A C5 H5C 109.5
H5B C5 H5C 109.5
C2 C4 H4A 109.5
C2 C4 H4B 109.5
C2 C4 H4C 109.5
H4A C4 H4B 109.5
H4A C4 H4C 109.5
H4B C4 H4C 109.5

loop_
_geom_bond_atom_site_label_1
_geom_bond_atom_site_label_2
_geom_bond_distance
Pd1 Cl1 2.2956(6)
Pd1 Cl2 2.2942(6)
Pd1 C1 1.937(2)
Pd1 N2 2.073(2)
C1 N1 1.142(3)
N2 H2A 0.9000
N2 H2B 0.9000
N2 C6 1.485(3)
C18 H18 0.9300
C18 C17 1.379(4)
C18 C13 1.384(3)
C7 C8 1.385(4)
C7 C12 1.391(3)
C7 C6 1.526(3)
C8 H8 0.9300
C8 C9 1.384(3)
C11 H11 0.9300
C11 C10 1.387(4)
C11 C12 1.389(3)
C2 N1 1.468(3)
C2 C3 1.519(4)
C2 C5 1.524(3)
C2 C4 1.519(4)
C17 H17 0.9300
C17 C16 1.374(4)
C13 C14 1.398(3)
C13 C6 1.524(3)
C16 H16 0.9300
C16 C15 1.384(4)
C14 H14 0.9300
C14 C15 1.396(4)
C15 H15 0.9300
C10 H10 0.9300
C10 C9 1.389(3)
C12 H12 0.9300
C9 H9 0.9300
C6 H6 0.9800
C3 H3A 0.9600
C3 H3B 0.9600
C3 H3C 0.9600
C5 H5A 0.9600
C5 H5B 0.9600
C5 H5C 0.9600
C4 H4A 0.9600
C4 H4B 0.9600
C4 H4C 0.9600

loop_
_geom_torsion_atom_site_label_1
_geom_torsion_atom_site_label_2
_geom_torsion_atom_site_label_3
_geom_torsion_atom_site_label_4
_geom_torsion
Pd1 C1 N1 C2 8(4)
Pd1 N2 C6 C7 178.81(16)
Pd1 N2 C6 C13 -56.4(2)
Cl1 Pd1 C1 N1 20(2)
Cl1 Pd1 N2 C6 -62.29(17)
Cl2 Pd1 C1 N1 -163(2)
Cl2 Pd1 N2 C6 121.26(17)
C1 Pd1 N2 C6 -15(2)
N2 Pd1 C1 N1 -28(4)
C18 C17 C16 C15 -0.3(4)
C18 C13 C14 C15 -1.2(4)
C18 C13 C6 N2 -34.5(3)
C18 C13 C6 C7 91.8(3)
C7 C8 C9 C10 0.0(4)
C8 C7 C12 C11 -0.1(4)
C8 C7 C6 N2 -146.1(2)
C8 C7 C6 C13 88.4(3)
C11 C10 C9 C8 -0.4(4)
C17 C18 C13 C14 0.7(4)
C17 C18 C13 C6 -176.2(2)
C17 C16 C15 C14 -0.2(4)
C13 C18 C17 C16 0.1(4)
C13 C14 C15 C16 1.0(4)
C14 C13 C6 N2 148.6(2)
C14 C13 C6 C7 -85.0(3)
C10 C11 C12 C7 -0.3(4)
C12 C7 C8 C9 0.3(4)
C12 C7 C6 N2 37.6(3)
C12 C7 C6 C13 -87.9(3)
C12 C11 C10 C9 0.5(4)
C6 C7 C8 C9 -176.2(2)
C6 C7 C12 C11 176.2(2)
C6 C13 C14 C15 175.7(2)
C3 C2 N1 C1 83(2)
C5 C2 N1 C1 -36(2)
C4 C2 N1 C1 -156(2)
